data_2213051
loop_
_publ_author_name
'Dou, Yan-Li'
'Li, Zhi-Gang'
'Xu, Jing-Wei'
'Zhang, Wan-Xi'

_publ_section_title
;
 1,1'-Dimethyl-4,4'-bipyridinium bis(perchlorate)
;
_journal_coeditor_code WN2111
_journal_issue 4
_journal_name_full 'Acta Crystallographica Section E'
_journal_page_first o1874
_journal_page_last o1875
_journal_paper_doi 10.1107/S160053680701207X
_journal_volume 63
_journal_year 2007
_chemical_formula_iupac 'C12 H14 N2 2+, 2Cl O4 -'
_chemical_formula_moiety 'C12 H14 N2 2+, 2(Cl O4 -)'
_chemical_formula_sum 'C12 H14 Cl2 N2 O8'
_chemical_formula_weight 385.15
_chemical_name_systematic
;
1,1'-Dimethyl-4,4'-bipyridinium bis(perchlorate)
;
_space_group_IT_number 14
_symmetry_cell_setting monoclinic
_symmetry_space_group_name_Hall '-P 2ybc'
_symmetry_space_group_name_H-M 'P 1 21/c 1'
_atom_sites_solution_hydrogens geom
_atom_sites_solution_primary direct
_atom_sites_solution_secondary difmap
_cell_angle_alpha 90.00
_cell_angle_beta 96.972(3)
_cell_angle_gamma 90.00
_cell_formula_units_Z 2
_cell_length_a 5.7874(13)
_cell_length_b 8.8352(19)
_cell_length_c 15.125(3)
_cell_measurement_reflns_used 684
_cell_measurement_temperature 293(2)
_cell_measurement_theta_max 22.84
_cell_measurement_theta_min 2.71
_cell_volume 767.7(3)
_computing_cell_refinement SMART
_computing_data_collection 'SMART (Bruker, 1998)'
_computing_data_reduction 'SAINT-Plus (Bruker, 2003)'
_computing_molecular_graphics 'SHELXTL (Bruker, 1997)'
_computing_publication_material SHELXTL
_computing_structure_refinement 'SHELXL97 (Sheldrick, 1997)'
_computing_structure_solution 'SHELXS97 (Sheldrick, 1997)'
_diffrn_ambient_temperature 293(2)
_diffrn_measured_fraction_theta_full 0.996
_diffrn_measured_fraction_theta_max 0.996
_diffrn_measurement_device_type 'Bruker APEX CCD area-detector'
_diffrn_measurement_method '\f and \w'
_diffrn_radiation_monochromator graphite
_diffrn_radiation_source 'fine-focus sealed tube'
_diffrn_radiation_type MoK\a
_diffrn_radiation_wavelength 0.71073
_diffrn_reflns_av_R_equivalents 0.0581
_diffrn_reflns_av_sigmaI/netI 0.0775
_diffrn_reflns_limit_h_max 4
_diffrn_reflns_limit_h_min -7
_diffrn_reflns_limit_k_max 10
_diffrn_reflns_limit_k_min -10
_diffrn_reflns_limit_l_max 18
_diffrn_reflns_limit_l_min -18
_diffrn_reflns_number 3934
_diffrn_reflns_theta_full 26.05
_diffrn_reflns_theta_max 26.05
_diffrn_reflns_theta_min 2.67
_diffrn_standards_number 0
_exptl_absorpt_coefficient_mu 0.469
_exptl_absorpt_correction_T_max 0.9559
_exptl_absorpt_correction_T_min 0.8893
_exptl_absorpt_correction_type multi-scan
_exptl_absorpt_process_details '(SAINT-Plus; Bruker, 2003)'
_exptl_crystal_colour colourless
_exptl_crystal_density_diffrn 1.666
_exptl_crystal_density_method 'not measured'
_exptl_crystal_description block
_exptl_crystal_F_000 396
_exptl_crystal_size_max 0.26
_exptl_crystal_size_mid 0.14
_exptl_crystal_size_min 0.10
_refine_diff_density_max 0.341
_refine_diff_density_min -0.370
_refine_ls_extinction_method none
_refine_ls_goodness_of_fit_ref 1.068
_refine_ls_hydrogen_treatment constr
_refine_ls_matrix_type full
_refine_ls_number_parameters 110
_refine_ls_number_reflns 1500
_refine_ls_number_restraints 0
_refine_ls_restrained_S_all 1.068
_refine_ls_R_factor_all 0.1189
_refine_ls_R_factor_gt 0.0683
_refine_ls_shift/su_max 0.000
_refine_ls_shift/su_mean 0.000
_refine_ls_structure_factor_coef Fsqd
_refine_ls_weighting_details 'calc w=1/[\s^2^(Fo^2^)+(0.054P)^2^+0.9834P] where P=(Fo^2^+2Fc^2^)/3'
_refine_ls_weighting_scheme calc
_refine_ls_wR_factor_gt 0.1340
_refine_ls_wR_factor_ref 0.1521
_reflns_number_gt 961
_reflns_number_total 1500
_reflns_threshold_expression I>2\s(I)
_cod_data_source_file wn2111.cif
_cod_data_source_block I
_cod_depositor_comments
;
The following automatic conversions were performed:
'_symmetry_cell_setting' value 'Monoclinic' changed to 'monoclinic'
according to '/home/saulius/struct/CIF-dictionaries/cif_core.dic'
dictionary named 'cif_core.dic' version 2.4.1 from 2010-06-29.

Automatic conversion script
Id: cif_fix_enum 1527 2010-12-29 10:47:43Z saulius 

The following automatic conversions were performed:

'_symmetry_cell_setting' value 'Monoclinic' changed to 'monoclinic'
according to /home/saulius/struct/CIF-dictionaries/cif_core.dic
dictionary named 'cif_core.dic' version 2.4.1 from 2010-06-29.

Automatic conversion script
Id: cif_fix_values 1715 2011-07-08 13:25:40Z adriana 
;
_cod_original_sg_symbol_H-M 'P 21/c'
_cod_database_code 2213051
_cod_database_fobs_code 2213051

loop_
_symmetry_equiv_pos_as_xyz
'x, y, z'
'-x, y+1/2, -z+1/2'
'-x, -y, -z'
'x, -y-1/2, z-1/2'

loop_
_atom_site_type_symbol
_atom_site_label
_atom_site_fract_x
_atom_site_fract_y
_atom_site_fract_z
_atom_site_U_iso_or_equiv
_atom_site_adp_type
_atom_site_calc_flag
_atom_site_refinement_flags
_atom_site_occupancy
Cl Cl 0.1539(2) 0.11161(14) 0.17742(7) 0.0376(4) Uani d . 1
N N1 0.5413(7) 0.2476(4) 0.4252(2) 0.0352(10) Uani d . 1
O O3 0.2613(6) 0.0171(4) 0.2477(2) 0.0516(10) Uani d . 1
O O2 -0.0800(6) 0.1423(4) 0.1921(2) 0.0552(11) Uani d . 1
C C4 0.7646(9) 0.1191(6) 0.5429(3) 0.0408(12) Uani d . 1
H H4 0.7935 0.0985 0.6035 0.049 Uiso calc R 1
C C2 0.8475(9) 0.0876(5) 0.3946(3) 0.0385(12) Uani d . 1
H H2 0.9319 0.0433 0.3528 0.046 Uiso calc R 1
C C3 0.9032(8) 0.0520(5) 0.4839(3) 0.0310(11) Uani d . 1
C C6 0.3468(10) 0.3552(6) 0.3941(3) 0.0541(15) Uani d . 1
H H6A 0.2328 0.3041 0.3532 0.081 Uiso calc R 1
H H6B 0.4081 0.4400 0.3647 0.081 Uiso calc R 1
H H6C 0.2755 0.3902 0.4444 0.081 Uiso calc R 1
C C1 0.6723(9) 0.1858(6) 0.3663(3) 0.0401(13) Uani d . 1
H H1 0.6427 0.2105 0.3062 0.048 Uiso calc R 1
O O4 0.2808(7) 0.2498(4) 0.1765(2) 0.0612(11) Uani d . 1
O O1 0.1566(7) 0.0373(4) 0.0935(2) 0.0611(12) Uani d . 1
C C5 0.5876(9) 0.2143(5) 0.5120(3) 0.0406(13) Uani d . 1
H H5 0.4969 0.2573 0.5521 0.049 Uiso calc R 1

loop_
_atom_site_aniso_label
_atom_site_aniso_U_11
_atom_site_aniso_U_22
_atom_site_aniso_U_33
_atom_site_aniso_U_12
_atom_site_aniso_U_13
_atom_site_aniso_U_23
Cl 0.0441(7) 0.0449(7) 0.0255(6) 0.0038(7) 0.0115(5) 0.0052(5)
N1 0.041(2) 0.034(2) 0.031(2) -0.0078(19) 0.0093(18) -0.0051(17)
O3 0.058(2) 0.062(2) 0.0354(19) 0.0171(19) 0.0084(18) 0.0199(17)
O2 0.046(2) 0.083(3) 0.039(2) 0.016(2) 0.0172(17) 0.0147(18)
C4 0.058(3) 0.046(3) 0.021(2) -0.006(3) 0.012(2) -0.005(2)
C2 0.047(3) 0.048(3) 0.023(2) -0.008(3) 0.012(2) -0.004(2)
C3 0.039(3) 0.030(3) 0.026(2) -0.014(2) 0.011(2) -0.0039(19)
C6 0.054(4) 0.065(4) 0.044(3) -0.003(3) 0.005(3) -0.002(3)
C1 0.050(3) 0.048(3) 0.024(2) -0.006(3) 0.011(2) -0.001(2)
O4 0.080(3) 0.052(2) 0.055(2) -0.024(2) 0.026(2) 0.0015(19)
O1 0.076(3) 0.079(3) 0.0307(19) 0.003(2) 0.0165(19) -0.0103(18)
C5 0.056(3) 0.040(3) 0.028(3) -0.004(3) 0.013(2) -0.005(2)

loop_
_atom_type_symbol
_atom_type_description
_atom_type_scat_dispersion_real
_atom_type_scat_dispersion_imag
_atom_type_scat_source
C C 0.0033 0.0016 'International Tables Vol C Tables 4.2.6.8 and 6.1.1.4'
H H 0.0000 0.0000 'International Tables Vol C Tables 4.2.6.8 and 6.1.1.4'
N N 0.0061 0.0033 'International Tables Vol C Tables 4.2.6.8 and 6.1.1.4'
O O 0.0106 0.0060 'International Tables Vol C Tables 4.2.6.8 and 6.1.1.4'
Cl Cl 0.1484 0.1585 'International Tables Vol C Tables 4.2.6.8 and 6.1.1.4'

loop_
_geom_angle_atom_site_label_1
_geom_angle_atom_site_label_2
_geom_angle_atom_site_label_3
_geom_angle_site_symmetry_3
_geom_angle
O2 Cl O4 . 109.8(2)
O2 Cl O1 . 109.8(2)
O4 Cl O1 . 108.9(2)
O2 Cl O3 . 109.3(2)
O4 Cl O3 . 109.2(2)
O1 Cl O3 . 109.9(2)
C5 N1 C1 . 119.7(4)
C5 N1 C6 . 119.8(4)
C1 N1 C6 . 120.4(4)
C5 C4 C3 . 120.5(4)
C5 C4 H4 . 119.8
C3 C4 H4 . 119.8
C1 C2 C3 . 121.7(4)
C1 C2 H2 . 119.1
C3 C2 H2 . 119.1
C2 C3 C4 . 116.2(4)
C2 C3 C3 3_756 122.4(5)
C4 C3 C3 3_756 121.4(5)
N1 C6 H6A . 109.5
N1 C6 H6B . 109.5
H6A C6 H6B . 109.5
N1 C6 H6C . 109.5
H6A C6 H6C . 109.5
H6B C6 H6C . 109.5
N1 C1 C2 . 120.3(4)
N1 C1 H1 . 119.8
C2 C1 H1 . 119.8
N1 C5 C4 . 121.5(4)
N1 C5 H5 . 119.2
C4 C5 H5 . 119.2

loop_
_geom_bond_atom_site_label_1
_geom_bond_atom_site_label_2
_geom_bond_site_symmetry_2
_geom_bond_distance
Cl O2 . 1.424(3)
Cl O4 . 1.426(4)
Cl O1 . 1.431(3)
Cl O3 . 1.433(3)
N1 C5 . 1.341(6)
N1 C1 . 1.352(6)
N1 C6 . 1.505(6)
C4 C5 . 1.363(7)
C4 C3 . 1.401(6)
C4 H4 . 0.9300
C2 C1 . 1.364(7)
C2 C3 . 1.387(6)
C2 H2 . 0.9300
C3 C3 3_756 1.485(9)
C6 H6A . 0.9600
C6 H6B . 0.9600
C6 H6C . 0.9600
C1 H1 . 0.9300
C5 H5 . 0.9300

loop_
_geom_hbond_atom_site_label_D
_geom_hbond_atom_site_label_H
_geom_hbond_atom_site_label_A
_geom_hbond_site_symmetry_A
_geom_hbond_distance_DH
_geom_hbond_distance_HA
_geom_hbond_distance_DA
_geom_hbond_angle_DHA
_geom_hbond_publ_flag
C1 H1 O2 1_655 0.93 2.57 3.171(2) 123 y
C2 H2 O2 1_655 0.93 2.58 3.178(2) 123 y
C4 H4 O3 3_656 0.93 2.53 3.407(2) 158 y
C5 H5 O4 4_566 0.93 2.38 3.243(2) 154 y
C6 H6C O1 4_566 0.96 2.53 3.469(2) 169 y
